data_4330912
loop_
_publ_author_name
'Daniel L. Reger'
'Andrea E. Pascui'
'Mark D. Smith'
'Julia Jezierska'
'Andrew Ozarowski'

_publ_contact_author_address
;
Department of Chemistry and Biochemistry
University of South Carolina
Columbia, South Carolina 29208
USA
;
_publ_contact_author_email reger@mailbox.sc.edu
_publ_contact_author_fax '1 803 777 9521'
_publ_contact_author_name 'Professor Daniel L. Reger'
_publ_contact_author_phone '1 803 777 2587'
_publ_section_title
;
 Dinuclear Complexes Containing Linear M-F-M [M = Mn(II), Fe(II), Co(II),
 Ni(II), Cu(II), Zn(II), Cd(II)] Bridges: Trends in Structures,
 Antiferromagnetic Superexchange Interactions, and Spectroscopic
 Properties
;
_journal_name_full 'Inorganic Chemistry'
_journal_page_first 11820
_journal_page_last 11836
_journal_paper_doi 10.1021/ic301757g
_journal_volume 51
_journal_year 2012
_chemical_formula_moiety 'C56 H68 F Mn2 N16, 2(C2 H3 N), 3(Cl O4)'
_chemical_formula_sum 'C60 H74 Cl3 F Mn2 N18 O12'
_chemical_formula_weight 1474.60
_chemical_name_systematic
; 
 ? 
;
_space_group_IT_number 14
_symmetry_cell_setting monoclinic
_symmetry_space_group_name_Hall '-P 2yn'
_symmetry_space_group_name_H-M 'P 1 21/n 1'
_atom_sites_solution_hydrogens geom
_atom_sites_solution_primary direct
_atom_sites_solution_secondary difmap
_audit_creation_method SHELXL-97
_cell_angle_alpha 90.00
_cell_angle_beta 106.5120(10)
_cell_angle_gamma 90.00
_cell_formula_units_Z 4
_cell_length_a 22.1885(11)
_cell_length_b 14.1645(7)
_cell_length_c 22.5076(11)
_cell_measurement_reflns_used 9854
_cell_measurement_temperature 100(2)
_cell_measurement_theta_max 26.367
_cell_measurement_theta_min 2.350
_cell_volume 6782.2(6)
_computing_cell_refinement 'SAINT-Plus Version 6.45 (Bruker, 2001)'
_computing_data_collection 'SMART Version 5.625 (Bruker, 2001)'
_computing_data_reduction 'SAINT-Plus Version 6.45 (Bruker, 2001)'
_computing_molecular_graphics various
_computing_publication_material 'SHELXTL Version 6.14 (Bruker, 2000)'
_computing_structure_refinement 'SHELXL-97 (Sheldrick, 1997)'
_computing_structure_solution 'SHELXS-97 (Sheldrick, 1990)'
_diffrn_ambient_temperature 100(2)
_diffrn_measured_fraction_theta_full 0.999
_diffrn_measured_fraction_theta_max 0.999
_diffrn_measurement_device_type 'Bruker SMART APEX CCD diffractometer'
_diffrn_measurement_method 'omega scans'
_diffrn_radiation_monochromator graphite
_diffrn_radiation_source 'fine-focus sealed tube'
_diffrn_radiation_type MoK\a
_diffrn_radiation_wavelength 0.71073
_diffrn_reflns_av_R_equivalents 0.0430
_diffrn_reflns_av_sigmaI/netI 0.0257
_diffrn_reflns_limit_h_max 27
_diffrn_reflns_limit_h_min -27
_diffrn_reflns_limit_k_max 17
_diffrn_reflns_limit_k_min -17
_diffrn_reflns_limit_l_max 28
_diffrn_reflns_limit_l_min -28
_diffrn_reflns_number 99198
_diffrn_reflns_theta_full 26.41
_diffrn_reflns_theta_max 26.41
_diffrn_reflns_theta_min 1.52
_exptl_absorpt_coefficient_mu 0.566
_exptl_absorpt_correction_T_max 1.0000
_exptl_absorpt_correction_T_min 0.8688
_exptl_absorpt_correction_type multi-scan
_exptl_absorpt_process_details 'SADABS Version 2.05 (Bruker, 2001)'
_exptl_crystal_colour colorless
_exptl_crystal_density_diffrn 1.444
_exptl_crystal_description block
_exptl_crystal_F_000 3064
_exptl_crystal_size_max 0.46
_exptl_crystal_size_mid 0.44
_exptl_crystal_size_min 0.40
_refine_diff_density_max 0.933
_refine_diff_density_min -0.612
_refine_diff_density_rms 0.062
_refine_ls_extinction_method none
_refine_ls_goodness_of_fit_ref 1.019
_refine_ls_hydrogen_treatment constr
_refine_ls_matrix_type full
_refine_ls_number_parameters 932
_refine_ls_number_reflns 13897
_refine_ls_number_restraints 0
_refine_ls_restrained_S_all 1.019
_refine_ls_R_factor_all 0.0500
_refine_ls_R_factor_gt 0.0391
_refine_ls_shift/su_max 0.001
_refine_ls_shift/su_mean 0.000
_refine_ls_structure_factor_coef Fsqd
_refine_ls_weighting_details 'calc w=1/[\s^2^(Fo^2^)+(0.0548P)^2^+5.3210P] where P=(Fo^2^+2Fc^2^)/3'
_refine_ls_weighting_scheme calc
_refine_ls_wR_factor_gt 0.0989
_refine_ls_wR_factor_ref 0.1078
_reflns_number_gt 11557
_reflns_number_total 13897
_reflns_threshold_expression >2sigma(I)
_cod_data_source_file ic301757g_si_001_1.cif
_cod_data_source_block 7
_cod_original_sg_symbol_H-M 'P 21/n'
_cod_database_code 4330912

loop_
_symmetry_equiv_pos_as_xyz
'x, y, z'
'-x+1/2, y+1/2, -z+1/2'
'-x, -y, -z'
'x-1/2, -y-1/2, z-1/2'

loop_
_atom_site_label
_atom_site_type_symbol
_atom_site_fract_x
_atom_site_fract_y
_atom_site_fract_z
_atom_site_U_iso_or_equiv
_atom_site_adp_type
_atom_site_occupancy
_atom_site_symmetry_multiplicity
_atom_site_calc_flag
_atom_site_refinement_flags
_atom_site_disorder_assembly
_atom_site_disorder_group
Mn1A Mn 0.490099(13) 0.35860(2) 0.008273(13) 0.01950(8) Uani 1 1 d . . .
F1A F 0.5000 0.5000 0.0000 0.0241(3) Uani 1 2 d S . .
N11A N 0.55394(8) 0.23396(12) 0.02073(8) 0.0242(4) Uani 1 1 d . . .
N12A N 0.60738(8) 0.22851(12) 0.06971(8) 0.0249(4) Uani 1 1 d . . .
N21A N 0.52358(7) 0.36699(11) 0.11182(8) 0.0214(3) Uani 1 1 d . . .
N22A N 0.58114(8) 0.32992(12) 0.14284(8) 0.0232(3) Uani 1 1 d . . .
N31A N 0.59243(8) 0.73340(12) -0.00726(8) 0.0233(3) Uani 1 1 d . . .
N32A N 0.64407(8) 0.73400(12) 0.04385(8) 0.0246(4) Uani 1 1 d . . .
N41A N 0.54264(8) 0.65701(11) 0.09440(8) 0.0224(3) Uani 1 1 d . . .
N42A N 0.60484(8) 0.67230(12) 0.12449(8) 0.0237(3) Uani 1 1 d . . .
C1A C 0.62687(9) 0.31011(14) 0.10955(10) 0.0249(4) Uani 1 1 d . . .
H1A H 0.6673 0.2933 0.1410 0.030 Uiso 1 1 calc R . .
C2A C 0.65156(9) 0.66162(14) 0.09098(9) 0.0244(4) Uani 1 1 d . . .
H2A H 0.6936 0.6717 0.1215 0.029 Uiso 1 1 calc R . .
C3A C 0.63976(8) 0.39521(14) 0.07362(9) 0.0220(4) Uani 1 1 d . . .
C4A C 0.66292(9) 0.38092(14) 0.02312(10) 0.0244(4) Uani 1 1 d . . .
H4A H 0.6673 0.3187 0.0092 0.029 Uiso 1 1 calc R . .
C5A C 0.67964(9) 0.45761(15) -0.00685(10) 0.0250(4) Uani 1 1 d . . .
H5A H 0.6948 0.4477 -0.0418 0.030 Uiso 1 1 calc R . .
C6A C 0.67443(9) 0.54880(14) 0.01367(10) 0.0237(4) Uani 1 1 d . . .
H6A H 0.6862 0.6012 -0.0069 0.028 Uiso 1 1 calc R . .
C7A C 0.65181(9) 0.56276(14) 0.06465(9) 0.0222(4) Uani 1 1 d . . .
C8A C 0.63471(9) 0.48632(14) 0.09455(9) 0.0227(4) Uani 1 1 d . . .
H8A H 0.6195 0.4962 0.1295 0.027 Uiso 1 1 calc R . .
C11A C 0.63327(10) 0.14087(15) 0.07504(11) 0.0300(5) Uani 1 1 d . . .
C12A C 0.59550(11) 0.08836(15) 0.02864(11) 0.0328(5) Uani 1 1 d . . .
H12A H 0.6012 0.0237 0.0203 0.039 Uiso 1 1 calc R . .
C13A C 0.54691(10) 0.14686(14) -0.00444(10) 0.0276(4) Uani 1 1 d . . .
C14A C 0.69297(12) 0.11618(18) 0.12330(12) 0.0405(6) Uani 1 1 d . . .
H14A H 0.7254 0.1627 0.1226 0.061 Uiso 1 1 calc R . .
H14B H 0.7069 0.0533 0.1147 0.061 Uiso 1 1 calc R . .
H14C H 0.6857 0.1163 0.1642 0.061 Uiso 1 1 calc R . .
C15A C 0.49412(11) 0.12106(15) -0.05947(11) 0.0320(5) Uani 1 1 d . . .
H15A H 0.4543 0.1413 -0.0529 0.048 Uiso 1 1 calc R . .
H15B H 0.4935 0.0525 -0.0654 0.048 Uiso 1 1 calc R . .
H15C H 0.4998 0.1524 -0.0963 0.048 Uiso 1 1 calc R . .
C21A C 0.58601(10) 0.31525(15) 0.20364(9) 0.0278(4) Uani 1 1 d . . .
C22A C 0.53056(10) 0.34574(16) 0.21230(10) 0.0296(5) Uani 1 1 d . . .
H22A H 0.5196 0.3457 0.2502 0.035 Uiso 1 1 calc R . .
C23A C 0.49303(9) 0.37706(14) 0.15450(10) 0.0248(4) Uani 1 1 d . . .
C24A C 0.64333(11) 0.27363(18) 0.24810(10) 0.0357(5) Uani 1 1 d . . .
H24A H 0.6494 0.2090 0.2353 0.054 Uiso 1 1 calc R . .
H24B H 0.6379 0.2727 0.2898 0.054 Uiso 1 1 calc R . .
H24C H 0.6802 0.3119 0.2483 0.054 Uiso 1 1 calc R . .
C25A C 0.42752(10) 0.41399(16) 0.13791(10) 0.0285(5) Uani 1 1 d . . .
H25A H 0.4184 0.4475 0.0983 0.043 Uiso 1 1 calc R . .
H25B H 0.4230 0.4575 0.1702 0.043 Uiso 1 1 calc R . .
H25C H 0.3981 0.3613 0.1343 0.043 Uiso 1 1 calc R . .
C31A C 0.68235(10) 0.80884(15) 0.04304(11) 0.0308(5) Uani 1 1 d . . .
C32A C 0.65478(11) 0.85775(15) -0.01019(11) 0.0309(5) Uani 1 1 d . . .
H32A H 0.6703 0.9135 -0.0242 0.037 Uiso 1 1 calc R . .
C33A C 0.59934(10) 0.80963(14) -0.04004(10) 0.0261(4) Uani 1 1 d . . .
C34A C 0.74168(12) 0.82755(19) 0.09270(13) 0.0457(6) Uani 1 1 d . . .
H34A H 0.7317 0.8465 0.1307 0.069 Uiso 1 1 calc R . .
H34B H 0.7650 0.8783 0.0795 0.069 Uiso 1 1 calc R . .
H34C H 0.7674 0.7702 0.1006 0.069 Uiso 1 1 calc R . .
C35A C 0.55333(11) 0.83764(15) -0.09961(11) 0.0320(5) Uani 1 1 d . . .
H35A H 0.5616 0.8018 -0.1337 0.048 Uiso 1 1 calc R . .
H35B H 0.5575 0.9053 -0.1066 0.048 Uiso 1 1 calc R . .
H35C H 0.5106 0.8242 -0.0977 0.048 Uiso 1 1 calc R . .
C41A C 0.61396(10) 0.69262(15) 0.18531(10) 0.0285(4) Uani 1 1 d . . .
C42A C 0.55570(10) 0.69058(15) 0.19487(10) 0.0287(4) Uani 1 1 d . . .
H42A H 0.5463 0.7016 0.2329 0.034 Uiso 1 1 calc R . .
C43A C 0.51273(10) 0.66910(14) 0.13761(9) 0.0238(4) Uani 1 1 d . . .
C44A C 0.67739(11) 0.71239(19) 0.22861(11) 0.0396(6) Uani 1 1 d . . .
H44A H 0.7037 0.6559 0.2326 0.059 Uiso 1 1 calc R . .
H44B H 0.6731 0.7297 0.2694 0.059 Uiso 1 1 calc R . .
H44C H 0.6970 0.7646 0.2123 0.059 Uiso 1 1 calc R . .
C45A C 0.44299(10) 0.66383(16) 0.12209(10) 0.0297(5) Uani 1 1 d . . .
H45A H 0.4250 0.7266 0.1102 0.045 Uiso 1 1 calc R . .
H45B H 0.4309 0.6416 0.1583 0.045 Uiso 1 1 calc R . .
H45C H 0.4271 0.6199 0.0876 0.045 Uiso 1 1 calc R . .
Mn1B Mn 0.564130(14) -0.07241(2) 0.569762(14) 0.02159(8) Uani 1 1 d . . .
F1B F 0.5000 0.0000 0.5000 0.0260(4) Uani 1 2 d S . .
N11B N 0.65443(8) -0.03311(12) 0.64120(8) 0.0252(4) Uani 1 1 d . . .
N12B N 0.65610(8) 0.03826(12) 0.68280(8) 0.0268(4) Uani 1 1 d . . .
N21B N 0.52079(8) -0.02798(12) 0.64225(8) 0.0250(4) Uani 1 1 d . . .
N22B N 0.54944(8) 0.03747(12) 0.68609(8) 0.0261(4) Uani 1 1 d . . .
N31B N 0.42522(8) 0.22507(12) 0.40418(8) 0.0258(4) Uani 1 1 d . . .
N32B N 0.42354(8) 0.29283(12) 0.44740(8) 0.0265(4) Uani 1 1 d . . .
N41B N 0.38826(8) 0.11282(12) 0.49876(8) 0.0259(4) Uani 1 1 d . . .
N42B N 0.39255(8) 0.20153(13) 0.52339(8) 0.0267(4) Uani 1 1 d . . .
C1B C 0.60038(10) 0.09524(15) 0.67751(10) 0.0270(4) Uani 1 1 d . . .
H1B H 0.6113 0.1419 0.7123 0.032 Uiso 1 1 calc R . .
C2B C 0.43757(10) 0.26836(15) 0.51231(10) 0.0277(4) Uani 1 1 d . . .
H2B H 0.4334 0.3275 0.5350 0.033 Uiso 1 1 calc R . .
C3B C 0.58235(10) 0.15148(14) 0.61766(10) 0.0255(4) Uani 1 1 d . . .
C4B C 0.62925(10) 0.18640(15) 0.59402(10) 0.0297(5) Uani 1 1 d . . .
H4B H 0.6719 0.1702 0.6132 0.036 Uiso 1 1 calc R . .
C5B C 0.61388(10) 0.24509(15) 0.54236(11) 0.0311(5) Uani 1 1 d . . .
H5B H 0.6461 0.2686 0.5262 0.037 Uiso 1 1 calc R . .
C6B C 0.55189(10) 0.26948(15) 0.51444(10) 0.0287(5) Uani 1 1 d . . .
H6B H 0.5414 0.3097 0.4792 0.034 Uiso 1 1 calc R . .
C7B C 0.50499(9) 0.23446(14) 0.53844(9) 0.0248(4) Uani 1 1 d . . .
C8B C 0.52015(9) 0.17611(14) 0.58981(9) 0.0243(4) Uani 1 1 d . . .
H8B H 0.4879 0.1528 0.6061 0.029 Uiso 1 1 calc R . .
C11B C 0.71422(10) 0.04966(17) 0.72264(11) 0.0347(5) Uani 1 1 d . . .
C12B C 0.75128(11) -0.01818(17) 0.70741(11) 0.0366(5) Uani 1 1 d . . .
H12B H 0.7947 -0.0289 0.7271 0.044 Uiso 1 1 calc R . .
C13B C 0.71300(10) -0.06874(15) 0.65736(10) 0.0277(4) Uani 1 1 d . . .
C14B C 0.72865(13) 0.1257(2) 0.77081(13) 0.0502(7) Uani 1 1 d . . .
H14D H 0.7206 0.1875 0.7506 0.075 Uiso 1 1 calc R . .
H14E H 0.7729 0.1215 0.7950 0.075 Uiso 1 1 calc R . .
H14F H 0.7019 0.1178 0.7984 0.075 Uiso 1 1 calc R . .
C15B C 0.73122(10) -0.15261(16) 0.62587(11) 0.0321(5) Uani 1 1 d . . .
H15D H 0.7054 -0.2069 0.6301 0.048 Uiso 1 1 calc R . .
H15E H 0.7757 -0.1673 0.6451 0.048 Uiso 1 1 calc R . .
H15F H 0.7245 -0.1385 0.5818 0.048 Uiso 1 1 calc R . .
C21B C 0.52071(11) 0.04361(17) 0.73178(10) 0.0335(5) Uani 1 1 d . . .
C22B C 0.47232(11) -0.02053(18) 0.71715(11) 0.0367(5) Uani 1 1 d . . .
H22B H 0.4433 -0.0330 0.7401 0.044 Uiso 1 1 calc R . .
C23B C 0.47418(10) -0.06402(16) 0.66185(10) 0.0303(5) Uani 1 1 d . . .
C24B C 0.54230(14) 0.1078(2) 0.78614(12) 0.0478(7) Uani 1 1 d . . .
H24D H 0.5829 0.0857 0.8128 0.072 Uiso 1 1 calc R . .
H24E H 0.5113 0.1078 0.8097 0.072 Uiso 1 1 calc R . .
H24F H 0.5469 0.1719 0.7717 0.072 Uiso 1 1 calc R . .
C25B C 0.43450(11) -0.14288(18) 0.62852(12) 0.0390(6) Uani 1 1 d . . .
H25D H 0.4368 -0.1452 0.5857 0.059 Uiso 1 1 calc R . .
H25E H 0.3908 -0.1327 0.6286 0.059 Uiso 1 1 calc R . .
H25F H 0.4498 -0.2026 0.6493 0.059 Uiso 1 1 calc R . .
C31B C 0.41267(10) 0.38006(15) 0.42183(11) 0.0306(5) Uani 1 1 d . . .
C32B C 0.40555(10) 0.36869(16) 0.35986(11) 0.0322(5) Uani 1 1 d . . .
H32B H 0.3973 0.4169 0.3293 0.039 Uiso 1 1 calc R . .
C33B C 0.41277(9) 0.27218(15) 0.35031(10) 0.0278(4) Uani 1 1 d . . .
C34B C 0.40963(12) 0.46627(16) 0.45926(13) 0.0414(6) Uani 1 1 d . . .
H34D H 0.3714 0.4643 0.4728 0.062 Uiso 1 1 calc R . .
H34E H 0.4089 0.5227 0.4339 0.062 Uiso 1 1 calc R . .
H34F H 0.4466 0.4683 0.4956 0.062 Uiso 1 1 calc R . .
C35B C 0.40527(11) 0.22383(17) 0.28961(10) 0.0346(5) Uani 1 1 d . . .
H35D H 0.4468 0.2113 0.2842 0.052 Uiso 1 1 calc R . .
H35E H 0.3812 0.2644 0.2559 0.052 Uiso 1 1 calc R . .
H35F H 0.3828 0.1641 0.2890 0.052 Uiso 1 1 calc R . .
C41B C 0.35898(10) 0.20791(18) 0.56534(10) 0.0326(5) Uani 1 1 d . . .
C42B C 0.33131(10) 0.12216(18) 0.56627(10) 0.0339(5) Uani 1 1 d . . .
H42B H 0.3046 0.1047 0.5907 0.041 Uiso 1 1 calc R . .
C43B C 0.35000(10) 0.06526(16) 0.52424(10) 0.0290(5) Uani 1 1 d . . .
C44B C 0.35734(12) 0.2962(2) 0.60074(11) 0.0429(6) Uani 1 1 d . . .
H44D H 0.4002 0.3136 0.6243 0.064 Uiso 1 1 calc R . .
H44E H 0.3320 0.2859 0.6294 0.064 Uiso 1 1 calc R . .
H44F H 0.3388 0.3471 0.5719 0.064 Uiso 1 1 calc R . .
C45B C 0.33109(11) -0.03341(17) 0.50457(12) 0.0363(5) Uani 1 1 d . . .
H45D H 0.2980 -0.0326 0.4650 0.054 Uiso 1 1 calc R . .
H45E H 0.3153 -0.0644 0.5361 0.054 Uiso 1 1 calc R . .
H45F H 0.3675 -0.0682 0.4997 0.054 Uiso 1 1 calc R . .
Cl1 Cl 0.77973(2) 0.47161(4) 0.22103(3) 0.03363(13) Uani 1 1 d . . .
O11 O 0.76686(7) 0.38975(12) 0.18207(7) 0.0345(4) Uani 1 1 d . . .
O12 O 0.78317(9) 0.55321(13) 0.18488(10) 0.0523(5) Uani 1 1 d . . .
O13 O 0.72942(9) 0.48351(15) 0.24873(9) 0.0524(5) Uani 1 1 d . . .
O14 O 0.83779(8) 0.46002(16) 0.26824(9) 0.0551(5) Uani 1 1 d . . .
Cl2 Cl 0.22616(3) 0.39257(4) 0.45291(3) 0.03549(13) Uani 1 1 d . . .
O21 O 0.27271(9) 0.37544(13) 0.42183(9) 0.0477(5) Uani 1 1 d . . .
O22 O 0.17236(9) 0.43510(15) 0.41169(9) 0.0562(5) Uani 1 1 d . . .
O23 O 0.25105(10) 0.45687(15) 0.50318(8) 0.0563(5) Uani 1 1 d . . .
O24 O 0.21175(14) 0.30696(15) 0.47809(15) 0.0868(9) Uani 1 1 d . . .
Cl3A Cl 0.57280(16) 0.3715(2) 0.70406(15) 0.0351(6) Uani 0.464(5) 1 d P A 1
O31A O 0.5752(4) 0.4554(8) 0.7396(5) 0.050(2) Uani 0.464(5) 1 d P A 1
O32A O 0.5875(3) 0.3924(3) 0.6490(3) 0.0539(16) Uani 0.464(5) 1 d P A 1
O33A O 0.5147(3) 0.3267(5) 0.6929(4) 0.061(2) Uani 0.464(5) 1 d P A 1
O34A O 0.6190(2) 0.3072(3) 0.7394(2) 0.0660(17) Uani 0.464(5) 1 d P A 1
Cl3B Cl 0.55087(14) 0.3855(2) 0.68985(13) 0.0365(5) Uani 0.536(5) 1 d P A 2
O31B O 0.5469(3) 0.4570(7) 0.7339(4) 0.0507(18) Uani 0.536(5) 1 d P A 2
O32B O 0.6117(2) 0.3867(4) 0.6811(3) 0.0555(13) Uani 0.536(5) 1 d P A 2
O33B O 0.5376(4) 0.2952(4) 0.7108(4) 0.087(3) Uani 0.536(5) 1 d P A 2
O34B O 0.50563(16) 0.4054(3) 0.63159(17) 0.0562(13) Uani 0.536(5) 1 d P A 2
N53 N 0.20898(13) 0.7740(2) 0.38162(19) 0.0910(12) Uani 1 1 d . . .
C53 C 0.22794(12) 0.7029(2) 0.37276(14) 0.0511(7) Uani 1 1 d . . .
C54 C 0.25417(18) 0.6131(2) 0.3643(2) 0.0790(11) Uani 1 1 d . . .
H54A H 0.2216 0.5738 0.3368 0.118 Uiso 1 1 calc R . .
H54B H 0.2702 0.5817 0.4045 0.118 Uiso 1 1 calc R . .
H54C H 0.2887 0.6224 0.3457 0.118 Uiso 1 1 calc R . .
N52 N 0.59516(14) 0.3847(2) 0.39633(14) 0.0696(8) Uani 1 1 d . . .
C51 C 0.60517(13) 0.4362(2) 0.36293(14) 0.0475(7) Uani 1 1 d . . .
C52 C 0.61918(16) 0.5023(2) 0.31884(15) 0.0554(8) Uani 1 1 d . . .
H52A H 0.6315 0.4671 0.2867 0.083 Uiso 1 1 calc R . .
H52B H 0.6537 0.5440 0.3406 0.083 Uiso 1 1 calc R . .
H52C H 0.5818 0.5403 0.2997 0.083 Uiso 1 1 calc R . .

loop_
_atom_site_aniso_label
_atom_site_aniso_U_11
_atom_site_aniso_U_22
_atom_site_aniso_U_33
_atom_site_aniso_U_23
_atom_site_aniso_U_13
_atom_site_aniso_U_12
Mn1A 0.02043(15) 0.01573(15) 0.02164(15) 0.00046(11) 0.00484(11) -0.00120(11)
F1A 0.0267(8) 0.0163(8) 0.0262(8) 0.0013(6) 0.0023(7) -0.0015(6)
N11A 0.0244(8) 0.0201(8) 0.0286(9) 0.0018(7) 0.0085(7) -0.0003(7)
N12A 0.0248(8) 0.0201(8) 0.0304(9) 0.0061(7) 0.0087(7) 0.0028(7)
N21A 0.0190(8) 0.0185(8) 0.0253(8) 0.0018(6) 0.0039(6) 0.0002(6)
N22A 0.0211(8) 0.0235(8) 0.0236(8) 0.0045(7) 0.0042(7) 0.0004(7)
N31A 0.0243(8) 0.0199(8) 0.0261(9) -0.0013(7) 0.0077(7) -0.0013(7)
N32A 0.0227(8) 0.0213(8) 0.0294(9) -0.0026(7) 0.0068(7) -0.0043(7)
N41A 0.0213(8) 0.0193(8) 0.0256(9) -0.0011(7) 0.0049(7) -0.0025(6)
N42A 0.0218(8) 0.0239(9) 0.0241(8) -0.0036(7) 0.0043(7) -0.0017(7)
C1A 0.0215(9) 0.0246(10) 0.0281(10) 0.0053(8) 0.0062(8) 0.0038(8)
C2A 0.0201(9) 0.0248(10) 0.0272(10) -0.0019(8) 0.0050(8) -0.0040(8)
C3A 0.0148(8) 0.0227(10) 0.0261(10) 0.0035(8) 0.0019(7) 0.0009(7)
C4A 0.0181(9) 0.0217(10) 0.0325(11) 0.0001(8) 0.0058(8) 0.0024(8)
C5A 0.0184(9) 0.0292(11) 0.0286(10) 0.0000(8) 0.0087(8) 0.0009(8)
C6A 0.0170(9) 0.0235(10) 0.0305(11) 0.0031(8) 0.0065(8) -0.0016(7)
C7A 0.0152(8) 0.0223(10) 0.0271(10) -0.0011(8) 0.0030(7) -0.0008(7)
C8A 0.0164(9) 0.0283(10) 0.0218(9) 0.0011(8) 0.0025(7) -0.0001(8)
C11A 0.0327(11) 0.0224(10) 0.0403(12) 0.0109(9) 0.0193(10) 0.0076(9)
C12A 0.0405(12) 0.0181(10) 0.0476(14) 0.0039(9) 0.0251(11) 0.0042(9)
C13A 0.0347(11) 0.0180(10) 0.0370(12) 0.0002(8) 0.0215(10) -0.0022(8)
C14A 0.0389(13) 0.0368(13) 0.0469(14) 0.0143(11) 0.0141(11) 0.0165(11)
C15A 0.0422(13) 0.0207(10) 0.0379(12) -0.0061(9) 0.0189(10) -0.0052(9)
C21A 0.0299(11) 0.0286(11) 0.0232(10) 0.0028(8) 0.0048(8) -0.0023(9)
C22A 0.0305(11) 0.0348(12) 0.0239(10) 0.0024(9) 0.0085(9) -0.0025(9)
C23A 0.0245(10) 0.0231(10) 0.0270(10) -0.0016(8) 0.0075(8) -0.0034(8)
C24A 0.0338(12) 0.0425(14) 0.0276(11) 0.0086(10) 0.0035(9) 0.0034(10)
C25A 0.0257(10) 0.0305(11) 0.0303(11) -0.0050(9) 0.0094(9) -0.0001(9)
C31A 0.0291(11) 0.0236(11) 0.0430(13) -0.0082(9) 0.0154(10) -0.0089(9)
C32A 0.0369(12) 0.0211(10) 0.0392(12) -0.0027(9) 0.0179(10) -0.0089(9)
C33A 0.0329(11) 0.0183(10) 0.0321(11) -0.0015(8) 0.0172(9) -0.0019(8)
C34A 0.0369(13) 0.0410(14) 0.0547(16) -0.0009(12) 0.0055(12) -0.0200(11)
C35A 0.0405(12) 0.0229(11) 0.0351(12) 0.0046(9) 0.0147(10) -0.0030(9)
C41A 0.0309(11) 0.0264(11) 0.0260(10) -0.0039(8) 0.0045(9) 0.0010(9)
C42A 0.0334(11) 0.0285(11) 0.0241(10) -0.0036(8) 0.0081(9) 0.0019(9)
C43A 0.0292(10) 0.0185(9) 0.0247(10) -0.0001(8) 0.0093(8) -0.0022(8)
C44A 0.0330(12) 0.0479(15) 0.0322(12) -0.0127(11) 0.0001(10) 0.0007(11)
C45A 0.0279(11) 0.0331(12) 0.0302(11) -0.0021(9) 0.0115(9) -0.0047(9)
Mn1B 0.02219(15) 0.02024(15) 0.02384(16) -0.00152(12) 0.00897(12) 0.00047(11)
F1B 0.0280(8) 0.0251(9) 0.0251(8) -0.0023(7) 0.0078(7) 0.0050(7)
N11B 0.0248(8) 0.0215(8) 0.0292(9) -0.0015(7) 0.0077(7) 0.0007(7)
N12B 0.0252(9) 0.0237(9) 0.0288(9) -0.0028(7) 0.0033(7) 0.0019(7)
N21B 0.0245(8) 0.0248(9) 0.0259(9) -0.0013(7) 0.0078(7) 0.0015(7)
N22B 0.0289(9) 0.0264(9) 0.0233(9) -0.0020(7) 0.0078(7) 0.0048(7)
N31B 0.0271(9) 0.0231(9) 0.0273(9) -0.0018(7) 0.0075(7) -0.0009(7)
N32B 0.0271(9) 0.0205(8) 0.0292(9) -0.0035(7) 0.0033(7) 0.0020(7)
N41B 0.0242(8) 0.0259(9) 0.0288(9) -0.0006(7) 0.0097(7) 0.0046(7)
N42B 0.0235(8) 0.0303(9) 0.0258(9) -0.0047(7) 0.0065(7) 0.0062(7)
C1B 0.0278(10) 0.0233(10) 0.0277(11) -0.0053(8) 0.0045(8) 0.0027(8)
C2B 0.0294(11) 0.0233(10) 0.0281(11) -0.0061(8) 0.0043(9) 0.0045(8)
C3B 0.0282(10) 0.0188(10) 0.0272(10) -0.0052(8) 0.0044(8) 0.0001(8)
C4B 0.0240(10) 0.0252(11) 0.0363(12) -0.0041(9) 0.0028(9) -0.0005(8)
C5B 0.0292(11) 0.0263(11) 0.0374(12) -0.0026(9) 0.0090(9) -0.0060(9)
C6B 0.0319(11) 0.0212(10) 0.0306(11) -0.0018(8) 0.0051(9) -0.0017(8)
C7B 0.0264(10) 0.0194(10) 0.0262(10) -0.0069(8) 0.0034(8) 0.0005(8)
C8B 0.0263(10) 0.0197(10) 0.0266(10) -0.0077(8) 0.0071(8) -0.0006(8)
C11B 0.0288(11) 0.0354(13) 0.0337(12) -0.0020(10) -0.0012(9) 0.0005(9)
C12B 0.0249(11) 0.0383(13) 0.0415(13) 0.0009(10) 0.0011(9) 0.0025(9)
C13B 0.0234(10) 0.0269(11) 0.0335(11) 0.0066(9) 0.0092(9) 0.0035(8)
C14B 0.0398(14) 0.0491(16) 0.0485(16) -0.0178(13) -0.0089(12) 0.0011(12)
C15B 0.0268(11) 0.0312(12) 0.0388(12) 0.0051(10) 0.0100(9) 0.0082(9)
C21B 0.0407(13) 0.0378(13) 0.0244(11) 0.0021(9) 0.0130(9) 0.0154(10)
C22B 0.0367(12) 0.0450(14) 0.0344(12) 0.0073(10) 0.0198(10) 0.0096(11)
C23B 0.0272(11) 0.0331(12) 0.0328(11) 0.0066(9) 0.0121(9) 0.0057(9)
C24B 0.0636(17) 0.0504(16) 0.0319(13) -0.0085(12) 0.0174(12) 0.0116(13)
C25B 0.0312(12) 0.0441(14) 0.0447(14) 0.0032(11) 0.0156(10) -0.0065(10)
C31B 0.0227(10) 0.0219(10) 0.0420(13) 0.0007(9) 0.0009(9) 0.0001(8)
C32B 0.0266(11) 0.0263(11) 0.0402(13) 0.0085(9) 0.0037(9) -0.0002(9)
C33B 0.0222(10) 0.0279(11) 0.0323(11) 0.0042(9) 0.0062(8) -0.0021(8)
C34B 0.0393(13) 0.0223(11) 0.0551(16) -0.0060(11) 0.0014(11) 0.0031(10)
C35B 0.0401(13) 0.0335(12) 0.0306(11) 0.0063(10) 0.0106(10) 0.0007(10)
C41B 0.0251(10) 0.0488(14) 0.0229(10) -0.0032(10) 0.0054(8) 0.0150(10)
C42B 0.0243(10) 0.0509(15) 0.0282(11) 0.0032(10) 0.0103(9) 0.0087(10)
C43B 0.0226(10) 0.0368(12) 0.0292(11) 0.0074(9) 0.0096(8) 0.0081(9)
C44B 0.0370(13) 0.0577(16) 0.0327(12) -0.0148(11) 0.0079(10) 0.0147(12)
C45B 0.0300(11) 0.0333(12) 0.0511(14) 0.0078(11) 0.0206(11) 0.0046(9)
Cl1 0.0270(3) 0.0413(3) 0.0324(3) -0.0068(2) 0.0081(2) -0.0006(2)
O11 0.0361(8) 0.0373(9) 0.0289(8) -0.0021(7) 0.0073(7) 0.0034(7)
O12 0.0477(11) 0.0403(10) 0.0696(13) 0.0000(9) 0.0178(10) -0.0069(8)
O13 0.0441(10) 0.0646(13) 0.0569(12) -0.0186(10) 0.0278(9) -0.0034(9)
O14 0.0343(9) 0.0786(14) 0.0430(10) -0.0148(10) -0.0039(8) 0.0012(9)
Cl2 0.0422(3) 0.0247(3) 0.0460(3) -0.0010(2) 0.0228(3) 0.0025(2)
O21 0.0456(10) 0.0471(11) 0.0603(12) -0.0131(9) 0.0310(9) -0.0052(8)
O22 0.0414(10) 0.0715(14) 0.0483(11) -0.0153(10) 0.0009(9) 0.0064(10)
O23 0.0644(13) 0.0584(12) 0.0380(10) -0.0109(9) 0.0012(9) 0.0261(10)
O24 0.114(2) 0.0360(11) 0.145(2) 0.0143(14) 0.093(2) 0.0014(12)
Cl3A 0.0489(16) 0.0259(10) 0.0329(12) -0.0044(8) 0.0155(11) -0.0036(10)
O31A 0.082(5) 0.029(3) 0.043(3) -0.010(2) 0.022(5) 0.000(4)
O32A 0.093(5) 0.031(2) 0.055(3) -0.009(2) 0.049(3) -0.012(3)
O33A 0.049(3) 0.057(5) 0.088(5) -0.034(4) 0.040(3) -0.029(3)
O34A 0.077(3) 0.037(2) 0.065(3) -0.007(2) -0.010(2) 0.012(2)
Cl3B 0.0497(14) 0.0295(10) 0.0361(12) -0.0095(8) 0.0216(10) -0.0090(9)
O31B 0.091(5) 0.031(2) 0.035(3) -0.0098(18) 0.026(4) -0.002(4)
O32B 0.034(2) 0.074(3) 0.060(3) 0.000(3) 0.016(2) -0.006(2)
O33B 0.176(9) 0.028(3) 0.103(6) -0.013(3) 0.114(6) -0.018(3)
O34B 0.042(2) 0.064(3) 0.054(2) -0.0268(19) -0.0007(17) 0.0062(17)
N53 0.0450(15) 0.069(2) 0.172(4) 0.044(2) 0.051(2) 0.0214(14)
C53 0.0267(12) 0.0582(19) 0.0677(19) 0.0242(15) 0.0124(12) -0.0050(12)
C54 0.074(2) 0.055(2) 0.115(3) -0.023(2) 0.038(2) -0.0201(18)
N52 0.0743(19) 0.074(2) 0.0666(18) 0.0094(16) 0.0300(15) -0.0086(15)
C51 0.0420(14) 0.0463(16) 0.0577(17) -0.0129(14) 0.0199(13) -0.0046(12)
C52 0.070(2) 0.0390(15) 0.0671(19) -0.0160(14) 0.0364(16) -0.0111(14)

loop_
_atom_type_symbol
_atom_type_description
_atom_type_scat_dispersion_real
_atom_type_scat_dispersion_imag
_atom_type_scat_source
C C 0.0033 0.0016 'International Tables Vol C Tables 4.2.6.8 and 6.1.1.4'
H H 0.0000 0.0000 'International Tables Vol C Tables 4.2.6.8 and 6.1.1.4'
Cl Cl 0.1484 0.1585 'International Tables Vol C Tables 4.2.6.8 and 6.1.1.4'
F F 0.0171 0.0103 'International Tables Vol C Tables 4.2.6.8 and 6.1.1.4'
Mn Mn 0.3368 0.7283 'International Tables Vol C Tables 4.2.6.8 and 6.1.1.4'
N N 0.0061 0.0033 'International Tables Vol C Tables 4.2.6.8 and 6.1.1.4'
O O 0.0106 0.0060 'International Tables Vol C Tables 4.2.6.8 and 6.1.1.4'

loop_
_geom_angle_atom_site_label_1
_geom_angle_atom_site_label_2
_geom_angle_atom_site_label_3
_geom_angle
_geom_angle_site_symmetry_1
_geom_angle_site_symmetry_3
F1A Mn1A N41A 90.84(4) . 3_665
F1A Mn1A N11A 135.33(4) . .
N41A Mn1A N11A 93.44(6) 3_665 .
F1A Mn1A N21A 91.75(4) . .
N41A Mn1A N21A 177.34(6) 3_665 .
N11A Mn1A N21A 84.28(6) . .
F1A Mn1A N31A 133.01(4) . 3_665
N41A Mn1A N31A 84.67(6) 3_665 3_665
N11A Mn1A N31A 91.66(6) . 3_665
N21A Mn1A N31A 94.01(6) . 3_665
Mn1A F1A Mn1A 179.999(2) 3_665 .
C13A N11A N12A 104.86(16) . .
C13A N11A Mn1A 132.69(14) . .
N12A N11A Mn1A 121.21(12) . .
C11A N12A N11A 111.67(17) . .
C11A N12A C1A 128.96(18) . .
N11A N12A C1A 119.28(16) . .
C23A N21A N22A 105.35(16) . .
C23A N21A Mn1A 132.09(13) . .
N22A N21A Mn1A 119.61(12) . .
C21A N22A N21A 111.52(16) . .
C21A N22A C1A 128.63(17) . .
N21A N22A C1A 119.84(16) . .
C33A N31A N32A 104.90(16) . .
C33A N31A Mn1A 133.09(14) . 3_665
N32A N31A Mn1A 119.77(12) . 3_665
C31A N32A N31A 111.64(17) . .
C31A N32A C2A 128.15(18) . .
N31A N32A C2A 120.19(15) . .
C43A N41A N42A 105.01(16) . .
C43A N41A Mn1A 133.26(13) . 3_665
N42A N41A Mn1A 120.92(12) . 3_665
C41A N42A N41A 111.87(17) . .
C41A N42A C2A 128.47(17) . .
N41A N42A C2A 119.60(16) . .
N22A C1A N12A 110.13(16) . .
N22A C1A C3A 112.69(16) . .
N12A C1A C3A 111.72(17) . .
N22A C1A H1A 107.3 . .
N12A C1A H1A 107.3 . .
C3A C1A H1A 107.3 . .
N32A C2A N42A 110.84(16) . .
N32A C2A C7A 112.21(17) . .
N42A C2A C7A 112.36(16) . .
N32A C2A H2A 107.0 . .
N42A C2A H2A 107.0 . .
C7A C2A H2A 107.0 . .
C4A C3A C8A 119.81(18) . .
C4A C3A C1A 119.22(18) . .
C8A C3A C1A 120.64(18) . .
C5A C4A C3A 119.82(19) . .
C5A C4A H4A 120.1 . .
C3A C4A H4A 120.1 . .
C4A C5A C6A 120.62(19) . .
C4A C5A H5A 119.7 . .
C6A C5A H5A 119.7 . .
C5A C6A C7A 119.38(19) . .
C5A C6A H6A 120.3 . .
C7A C6A H6A 120.3 . .
C8A C7A C6A 120.21(18) . .
C8A C7A C2A 119.93(18) . .
C6A C7A C2A 119.63(18) . .
C7A C8A C3A 120.15(19) . .
C7A C8A H8A 119.9 . .
C3A C8A H8A 119.9 . .
N12A C11A C12A 106.21(19) . .
N12A C11A C14A 122.9(2) . .
C12A C11A C14A 130.9(2) . .
C11A C12A C13A 107.39(19) . .
C11A C12A H12A 126.3 . .
C13A C12A H12A 126.3 . .
N11A C13A C12A 109.9(2) . .
N11A C13A C15A 122.97(19) . .
C12A C13A C15A 127.2(2) . .
C11A C14A H14A 109.5 . .
C11A C14A H14B 109.5 . .
H14A C14A H14B 109.5 . .
C11A C14A H14C 109.5 . .
H14A C14A H14C 109.5 . .
H14B C14A H14C 109.5 . .
C13A C15A H15A 109.5 . .
C13A C15A H15B 109.5 . .
H15A C15A H15B 109.5 . .
C13A C15A H15C 109.5 . .
H15A C15A H15C 109.5 . .
H15B C15A H15C 109.5 . .
N22A C21A C22A 106.14(18) . .
N22A C21A C24A 122.89(19) . .
C22A C21A C24A 131.0(2) . .
C21A C22A C23A 106.77(19) . .
C21A C22A H22A 126.6 . .
C23A C22A H22A 126.6 . .
N21A C23A C22A 110.21(18) . .
N21A C23A C25A 121.16(18) . .
C22A C23A C25A 128.60(19) . .
C21A C24A H24A 109.5 . .
C21A C24A H24B 109.5 . .
H24A C24A H24B 109.5 . .
C21A C24A H24C 109.5 . .
H24A C24A H24C 109.5 . .
H24B C24A H24C 109.5 . .
C23A C25A H25A 109.5 . .
C23A C25A H25B 109.5 . .
H25A C25A H25B 109.5 . .
C23A C25A H25C 109.5 . .
H25A C25A H25C 109.5 . .
H25B C25A H25C 109.5 . .
N32A C31A C32A 106.28(19) . .
N32A C31A C34A 123.4(2) . .
C32A C31A C34A 130.3(2) . .
C31A C32A C33A 106.68(19) . .
C31A C32A H32A 126.7 . .
C33A C32A H32A 126.7 . .
N31A C33A C32A 110.50(19) . .
N31A C33A C35A 123.60(19) . .
C32A C33A C35A 125.89(19) . .
C31A C34A H34A 109.5 . .
C31A C34A H34B 109.5 . .
H34A C34A H34B 109.5 . .
C31A C34A H34C 109.5 . .
H34A C34A H34C 109.5 . .
H34B C34A H34C 109.5 . .
C33A C35A H35A 109.5 . .
C33A C35A H35B 109.5 . .
H35A C35A H35B 109.5 . .
C33A C35A H35C 109.5 . .
H35A C35A H35C 109.5 . .
H35B C35A H35C 109.5 . .
N42A C41A C42A 106.10(18) . .
N42A C41A C44A 122.8(2) . .
C42A C41A C44A 131.1(2) . .
C41A C42A C43A 106.61(19) . .
C41A C42A H42A 126.7 . .
C43A C42A H42A 126.7 . .
N41A C43A C42A 110.40(18) . .
N41A C43A C45A 121.43(18) . .
C42A C43A C45A 128.10(19) . .
C41A C44A H44A 109.5 . .
C41A C44A H44B 109.5 . .
H44A C44A H44B 109.5 . .
C41A C44A H44C 109.5 . .
H44A C44A H44C 109.5 . .
H44B C44A H44C 109.5 . .
C43A C45A H45A 109.5 . .
C43A C45A H45B 109.5 . .
H45A C45A H45B 109.5 . .
C43A C45A H45C 109.5 . .
H45A C45A H45C 109.5 . .
H45B C45A H45C 109.5 . .
F1B Mn1B N41B 87.72(5) . 3_656
F1B Mn1B N21B 93.99(5) . .
N41B Mn1B N21B 176.85(7) 3_656 .
F1B Mn1B N31B 132.68(5) . 3_656
N41B Mn1B N31B 83.99(7) 3_656 3_656
N21B Mn1B N31B 96.75(6) . 3_656
F1B Mn1B N11B 134.42(5) . .
N41B Mn1B N11B 93.35(6) 3_656 .
N21B Mn1B N11B 83.57(6) . .
N31B Mn1B N11B 92.61(6) 3_656 .
Mn1B F1B Mn1B 179.998(1) . 3_656
C13B N11B N12B 104.81(16) . .
C13B N11B Mn1B 134.05(15) . .
N12B N11B Mn1B 121.03(12) . .
C11B N12B N11B 112.07(17) . .
C11B N12B C1B 128.01(18) . .
N11B N12B C1B 119.75(16) . .
C23B N21B N22B 105.35(17) . .
C23B N21B Mn1B 132.52(15) . .
N22B N21B Mn1B 120.94(12) . .
C21B N22B N21B 111.52(18) . .
C21B N22B C1B 127.97(19) . .
N21B N22B C1B 120.30(16) . .
C33B N31B N32B 104.60(17) . .
C33B N31B Mn1B 134.21(14) . 3_656
N32B N31B Mn1B 120.79(13) . 3_656
C31B N32B N31B 111.91(18) . .
C31B N32B C2B 127.49(18) . .
N31B N32B C2B 120.40(16) . .
C43B N41B N42B 105.64(17) . .
C43B N41B Mn1B 131.86(15) . 3_656
N42B N41B Mn1B 122.48(13) . 3_656
C41B N42B N41B 110.71(18) . .
C41B N42B C2B 128.02(19) . .
N41B N42B C2B 120.23(16) . .
N22B C1B N12B 110.64(17) . .
N22B C1B C3B 113.27(17) . .
N12B C1B C3B 111.59(18) . .
N22B C1B H1B 107.0 . .
N12B C1B H1B 107.0 . .
C3B C1B H1B 107.0 . .
N32B C2B N42B 111.68(17) . .
N32B C2B C7B 111.83(18) . .
N42B C2B C7B 112.19(17) . .
N32B C2B H2B 106.9 . .
N42B C2B H2B 106.9 . .
C7B C2B H2B 106.9 . .
C4B C3B C8B 119.7(2) . .
C4B C3B C1B 119.35(18) . .
C8B C3B C1B 120.67(19) . .
C3B C4B C5B 120.1(2) . .
C3B C4B H4B 120.0 . .
C5B C4B H4B 120.0 . .
C6B C5B C4B 120.3(2) . .
C6B C5B H5B 119.8 . .
C4B C5B H5B 119.8 . .
C5B C6B C7B 119.4(2) . .
C5B C6B H6B 120.3 . .
C7B C6B H6B 120.3 . .
C8B C7B C6B 120.41(19) . .
C8B C7B C2B 119.38(19) . .
C6B C7B C2B 119.91(19) . .
C7B C8B C3B 120.1(2) . .
C7B C8B H8B 119.9 . .
C3B C8B H8B 119.9 . .
N12B C11B C12B 106.1(2) . .
N12B C11B C14B 122.2(2) . .
C12B C11B C14B 131.7(2) . .
C11B C12B C13B 106.85(19) . .
C11B C12B H12B 126.6 . .
C13B C12B H12B 126.6 . .
N11B C13B C12B 110.15(19) . .
N11B C13B C15B 122.72(19) . .
C12B C13B C15B 127.10(19) . .
C11B C14B H14D 109.5 . .
C11B C14B H14E 109.5 . .
H14D C14B H14E 109.5 . .
C11B C14B H14F 109.5 . .
H14D C14B H14F 109.5 . .
H14E C14B H14F 109.5 . .
C13B C15B H15D 109.5 . .
C13B C15B H15E 109.5 . .
H15D C15B H15E 109.5 . .
C13B C15B H15F 109.5 . .
H15D C15B H15F 109.5 . .
H15E C15B H15F 109.5 . .
N22B C21B C22B 106.2(2) . .
N22B C21B C24B 123.4(2) . .
C22B C21B C24B 130.4(2) . .
C21B C22B C23B 106.6(2) . .
C21B C22B H22B 126.7 . .
C23B C22B H22B 126.7 . .
N21B C23B C22B 110.3(2) . .
N21B C23B C25B 121.6(2) . .
C22B C23B C25B 128.1(2) . .
C21B C24B H24D 109.5 . .
C21B C24B H24E 109.5 . .
H24D C24B H24E 109.5 . .
C21B C24B H24F 109.5 . .
H24D C24B H24F 109.5 . .
H24E C24B H24F 109.5 . .
C23B C25B H25D 109.5 . .
C23B C25B H25E 109.5 . .
H25D C25B H25E 109.5 . .
C23B C25B H25F 109.5 . .
H25D C25B H25F 109.5 . .
H25E C25B H25F 109.5 . .
N32B C31B C32B 106.31(19) . .
N32B C31B C34B 122.4(2) . .
C32B C31B C34B 131.3(2) . .
C31B C32B C33B 106.6(2) . .
C31B C32B H32B 126.7 . .
C33B C32B H32B 126.7 . .
N31B C33B C32B 110.5(2) . .
N31B C33B C35B 122.60(19) . .
C32B C33B C35B 126.9(2) . .
C31B C34B H34D 109.5 . .
C31B C34B H34E 109.5 . .
H34D C34B H34E 109.5 . .
C31B C34B H34F 109.5 . .
H34D C34B H34F 109.5 . .
H34E C34B H34F 109.5 . .
C33B C35B H35D 109.5 . .
C33B C35B H35E 109.5 . .
H35D C35B H35E 109.5 . .
C33B C35B H35F 109.5 . .
H35D C35B H35F 109.5 . .
H35E C35B H35F 109.5 . .
N42B C41B C42B 106.79(19) . .
N42B C41B C44B 121.9(2) . .
C42B C41B C44B 131.3(2) . .
C41B C42B C43B 106.4(2) . .
C41B C42B H42B 126.8 . .
C43B C42B H42B 126.8 . .
N41B C43B C42B 110.4(2) . .
N41B C43B C45B 120.39(19) . .
C42B C43B C45B 129.2(2) . .
C41B C44B H44D 109.5 . .
C41B C44B H44E 109.5 . .
H44D C44B H44E 109.5 . .
C41B C44B H44F 109.5 . .
H44D C44B H44F 109.5 . .
H44E C44B H44F 109.5 . .
C43B C45B H45D 109.5 . .
C43B C45B H45E 109.5 . .
H45D C45B H45E 109.5 . .
C43B C45B H45F 109.5 . .
H45D C45B H45F 109.5 . .
H45E C45B H45F 109.5 . .
O14 Cl1 O12 109.52(13) . .
O14 Cl1 O11 110.07(11) . .
O12 Cl1 O11 109.87(11) . .
O14 Cl1 O13 109.83(12) . .
O12 Cl1 O13 109.08(12) . .
O11 Cl1 O13 108.46(11) . .
O24 Cl2 O22 112.44(16) . .
O24 Cl2 O21 109.23(13) . .
O22 Cl2 O21 110.11(13) . .
O24 Cl2 O23 107.98(16) . .
O22 Cl2 O23 108.02(11) . .
O21 Cl2 O23 108.98(12) . .
O33A Cl3A O32A 111.9(6) . .
O33A Cl3A O31A 111.4(5) . .
O32A Cl3A O31A 109.8(6) . .
O33A Cl3A O34A 106.9(4) . .
O32A Cl3A O34A 108.4(5) . .
O31A Cl3A O34A 108.2(5) . .
O32B Cl3B O33B 110.5(5) . .
O32B Cl3B O34B 108.5(3) . .
O33B Cl3B O34B 108.8(5) . .
O32B Cl3B O31B 109.5(4) . .
O33B Cl3B O31B 110.3(5) . .
O34B Cl3B O31B 109.2(4) . .
N53 C53 C54 177.3(4) . .
C53 C54 H54A 109.5 . .
C53 C54 H54B 109.5 . .
H54A C54 H54B 109.5 . .
C53 C54 H54C 109.5 . .
H54A C54 H54C 109.5 . .
H54B C54 H54C 109.5 . .
N52 C51 C52 178.8(3) . .
C51 C52 H52A 109.5 . .
C51 C52 H52B 109.5 . .
H52A C52 H52B 109.5 . .
C51 C52 H52C 109.5 . .
H52A C52 H52C 109.5 . .
H52B C52 H52C 109.5 . .

loop_
_geom_bond_atom_site_label_1
_geom_bond_atom_site_label_2
_geom_bond_distance
_geom_bond_site_symmetry_2
Mn1A F1A 2.0293(3) .
Mn1A N41A 2.2277(17) 3_665
Mn1A N11A 2.2308(17) .
Mn1A N21A 2.2390(17) .
Mn1A N31A 2.2422(17) 3_665
F1A Mn1A 2.0292(3) 3_665
N11A C13A 1.348(3) .
N11A N12A 1.373(2) .
N12A C11A 1.359(3) .
N12A C1A 1.451(3) .
N21A C23A 1.332(3) .
N21A N22A 1.374(2) .
N22A C21A 1.358(3) .
N22A C1A 1.450(3) .
N31A C33A 1.341(3) .
N31A N32A 1.374(2) .
N31A Mn1A 2.2423(17) 3_665
N32A C31A 1.362(3) .
N32A C2A 1.451(3) .
N41A C43A 1.335(3) .
N41A N42A 1.371(2) .
N41A Mn1A 2.2276(17) 3_665
N42A C41A 1.357(3) .
N42A C2A 1.453(3) .
C1A C3A 1.523(3) .
C1A H1A 1.0000 .
C2A C7A 1.521(3) .
C2A H2A 1.0000 .
C3A C4A 1.389(3) .
C3A C8A 1.389(3) .
C4A C5A 1.384(3) .
C4A H4A 0.9500 .
C5A C6A 1.388(3) .
C5A H5A 0.9500 .
C6A C7A 1.391(3) .
C6A H6A 0.9500 .
C7A C8A 1.384(3) .
C8A H8A 0.9500 .
C11A C12A 1.360(3) .
C11A C14A 1.496(3) .
C12A C13A 1.395(3) .
C12A H12A 0.9500 .
C13A C15A 1.488(3) .
C14A H14A 0.9800 .
C14A H14B 0.9800 .
C14A H14C 0.9800 .
C15A H15A 0.9800 .
C15A H15B 0.9800 .
C15A H15C 0.9800 .
C21A C22A 1.369(3) .
C21A C24A 1.498(3) .
C22A C23A 1.402(3) .
C22A H22A 0.9500 .
C23A C25A 1.489(3) .
C24A H24A 0.9800 .
C24A H24B 0.9800 .
C24A H24C 0.9800 .
C25A H25A 0.9800 .
C25A H25B 0.9800 .
C25A H25C 0.9800 .
C31A C32A 1.369(3) .
C31A C34A 1.489(3) .
C32A C33A 1.400(3) .
C32A H32A 0.9500 .
C33A C35A 1.490(3) .
C34A H34A 0.9800 .
C34A H34B 0.9800 .
C34A H34C 0.9800 .
C35A H35A 0.9800 .
C35A H35B 0.9800 .
C35A H35C 0.9800 .
C41A C42A 1.370(3) .
C41A C44A 1.493(3) .
C42A C43A 1.402(3) .
C42A H42A 0.9500 .
C43A C45A 1.488(3) .
C44A H44A 0.9800 .
C44A H44B 0.9800 .
C44A H44C 0.9800 .
C45A H45A 0.9800 .
C45A H45B 0.9800 .
C45A H45C 0.9800 .
Mn1B F1B 2.0669(3) .
Mn1B N41B 2.1791(17) 3_656
Mn1B N21B 2.2079(17) .
Mn1B N31B 2.2353(18) 3_656
Mn1B N11B 2.2535(17) .
F1B Mn1B 2.0670(3) 3_656
N11B C13B 1.344(3) .
N11B N12B 1.371(2) .
N12B C11B 1.355(3) .
N12B C1B 1.453(3) .
N21B C23B 1.336(3) .
N21B N22B 1.371(2) .
N22B C21B 1.358(3) .
N22B C1B 1.452(3) .
N31B C33B 1.342(3) .
N31B N32B 1.375(2) .
N31B Mn1B 2.2353(18) 3_656
N32B C31B 1.355(3) .
N32B C2B 1.447(3) .
N41B C43B 1.334(3) .
N41B N42B 1.366(2) .
N41B Mn1B 2.1791(17) 3_656
N42B C41B 1.362(3) .
N42B C2B 1.448(3) .
C1B C3B 1.517(3) .
C1B H1B 1.0000 .
C2B C7B 1.521(3) .
C2B H2B 1.0000 .
C3B C4B 1.388(3) .
C3B C8B 1.388(3) .
C4B C5B 1.391(3) .
C4B H4B 0.9500 .
C5B C6B 1.384(3) .
C5B H5B 0.9500 .
C6B C7B 1.393(3) .
C6B H6B 0.9500 .
C7B C8B 1.383(3) .
C8B H8B 0.9500 .
C11B C12B 1.370(3) .
C11B C14B 1.497(3) .
C12B C13B 1.400(3) .
C12B H12B 0.9500 .
C13B C15B 1.497(3) .
C14B H14D 0.9800 .
C14B H14E 0.9800 .
C14B H14F 0.9800 .
C15B H15D 0.9800 .
C15B H15E 0.9800 .
C15B H15F 0.9800 .
C21B C22B 1.373(4) .
C21B C24B 1.490(3) .
C22B C23B 1.400(3) .
C22B H22B 0.9500 .
C23B C25B 1.487(3) .
C24B H24D 0.9800 .
C24B H24E 0.9800 .
C24B H24F 0.9800 .
C25B H25D 0.9800 .
C25B H25E 0.9800 .
C25B H25F 0.9800 .
C31B C32B 1.368(3) .
C31B C34B 1.496(3) .
C32B C33B 1.400(3) .
C32B H32B 0.9500 .
C33B C35B 1.495(3) .
C34B H34D 0.9800 .
C34B H34E 0.9800 .
C34B H34F 0.9800 .
C35B H35D 0.9800 .
C35B H35E 0.9800 .
C35B H35F 0.9800 .
C41B C42B 1.364(4) .
C41B C44B 1.489(3) .
C42B C43B 1.393(3) .
C42B H42B 0.9500 .
C43B C45B 1.490(3) .
C44B H44D 0.9800 .
C44B H44E 0.9800 .
C44B H44F 0.9800 .
C45B H45D 0.9800 .
C45B H45E 0.9800 .
C45B H45F 0.9800 .
Cl1 O14 1.4275(18) .
Cl1 O12 1.428(2) .
Cl1 O11 1.4328(17) .
Cl1 O13 1.4347(18) .
Cl2 O24 1.413(2) .
Cl2 O22 1.421(2) .
Cl2 O21 1.4234(18) .
Cl2 O23 1.435(2) .
Cl3A O33A 1.395(7) .
Cl3A O32A 1.400(6) .
Cl3A O31A 1.426(11) .
Cl3A O34A 1.431(5) .
Cl3B O32B 1.419(5) .
Cl3B O33B 1.424(7) .
Cl3B O34B 1.435(5) .
Cl3B O31B 1.436(9) .
N53 C53 1.131(4) .
C53 C54 1.434(5) .
C54 H54A 0.9800 .
C54 H54B 0.9800 .
C54 H54C 0.9800 .
N52 C51 1.115(4) .
C51 C52 1.460(4) .
C52 H52A 0.9800 .
C52 H52B 0.9800 .
C52 H52C 0.9800 .

loop_
_geom_torsion_atom_site_label_1
_geom_torsion_atom_site_label_2
_geom_torsion_atom_site_label_3
_geom_torsion_atom_site_label_4
_geom_torsion
_geom_torsion_site_symmetry_1
F1A Mn1A N11A C13A -138.20(16) .
N41A Mn1A N11A C13A -43.51(19) 3_665
N21A Mn1A N11A C13A 135.12(19) .
N31A Mn1A N11A C13A 41.25(19) 3_665
F1A Mn1A N11A N12A 56.63(16) .
N41A Mn1A N11A N12A 151.32(14) 3_665
N21A Mn1A N11A N12A -30.06(14) .
N31A Mn1A N11A N12A -123.92(14) 3_665
C13A N11A N12A C11A 0.2(2) .
Mn1A N11A N12A C11A 168.99(13) .
C13A N11A N12A C1A -176.65(17) .
Mn1A N11A N12A C1A -7.9(2) .
F1A Mn1A N21A C23A 92.37(18) .
N11A Mn1A N21A C23A -132.23(18) .
N31A Mn1A N21A C23A -40.96(18) 3_665
F1A Mn1A N21A N22A -110.16(13) .
N11A Mn1A N21A N22A 25.24(13) .
N31A Mn1A N21A N22A 116.51(13) 3_665
C23A N21A N22A C21A 1.2(2) .
Mn1A N21A N22A C21A -161.61(13) .
C23A N21A N22A C1A -179.87(17) .
Mn1A N21A N22A C1A 17.3(2) .
C33A N31A N32A C31A 0.0(2) .
Mn1A N31A N32A C31A -165.14(14) 3_665
C33A N31A N32A C2A 178.61(17) .
Mn1A N31A N32A C2A 13.5(2) 3_665
C43A N41A N42A C41A 0.6(2) .
Mn1A N41A N42A C41A 171.59(13) 3_665
C43A N41A N42A C2A 177.96(17) .
Mn1A N41A N42A C2A -11.0(2) 3_665
C21A N22A C1A N12A 106.7(2) .
N21A N22A C1A N12A -72.0(2) .
C21A N22A C1A C3A -127.8(2) .
N21A N22A C1A C3A 53.5(2) .
C11A N12A C1A N22A -110.5(2) .
N11A N12A C1A N22A 65.8(2) .
C11A N12A C1A C3A 123.5(2) .
N11A N12A C1A C3A -60.2(2) .
C31A N32A C2A N42A 109.5(2) .
N31A N32A C2A N42A -68.8(2) .
C31A N32A C2A C7A -123.9(2) .
N31A N32A C2A C7A 57.7(2) .
C41A N42A C2A N32A -115.9(2) .
N41A N42A C2A N32A 67.2(2) .
C41A N42A C2A C7A 117.6(2) .
N41A N42A C2A C7A -59.3(2) .
N22A C1A C3A C4A -156.59(17) .
N12A C1A C3A C4A -32.0(2) .
N22A C1A C3A C8A 30.0(2) .
N12A C1A C3A C8A 154.60(17) .
C8A C3A C4A C5A -1.3(3) .
C1A C3A C4A C5A -174.78(17) .
C3A C4A C5A C6A 1.0(3) .
C4A C5A C6A C7A -0.4(3) .
C5A C6A C7A C8A 0.0(3) .
C5A C6A C7A C2A 174.46(17) .
N32A C2A C7A C8A -155.48(17) .
N42A C2A C7A C8A -29.8(2) .
N32A C2A C7A C6A 30.0(2) .
N42A C2A C7A C6A 155.74(17) .
C6A C7A C8A C3A -0.3(3) .
C2A C7A C8A C3A -174.73(17) .
C4A C3A C8A C7A 0.9(3) .
C1A C3A C8A C7A 174.33(17) .
N11A N12A C11A C12A -0.3(2) .
C1A N12A C11A C12A 176.16(19) .
N11A N12A C11A C14A 178.03(19) .
C1A N12A C11A C14A -5.5(3) .
N12A C11A C12A C13A 0.3(2) .
C14A C11A C12A C13A -177.9(2) .
N12A N11A C13A C12A 0.0(2) .
Mn1A N11A C13A C12A -166.94(15) .
N12A N11A C13A C15A 180.00(18) .
Mn1A N11A C13A C15A 13.1(3) .
C11A C12A C13A N11A -0.2(2) .
C11A C12A C13A C15A 179.8(2) .
N21A N22A C21A C22A -1.4(2) .
C1A N22A C21A C22A 179.85(19) .
N21A N22A C21A C24A 178.80(19) .
C1A N22A C21A C24A 0.0(3) .
N22A C21A C22A C23A 1.0(2) .
C24A C21A C22A C23A -179.2(2) .
N22A N21A C23A C22A -0.6(2) .
Mn1A N21A C23A C22A 159.20(15) .
N22A N21A C23A C25A -178.70(18) .
Mn1A N21A C23A C25A -18.9(3) .
C21A C22A C23A N21A -0.2(2) .
C21A C22A C23A C25A 177.7(2) .
N31A N32A C31A C32A -0.2(2) .
C2A N32A C31A C32A -178.69(19) .
N31A N32A C31A C34A 179.8(2) .
C2A N32A C31A C34A 1.3(3) .
N32A C31A C32A C33A 0.3(2) .
C34A C31A C32A C33A -179.7(2) .
N32A N31A C33A C32A 0.2(2) .
Mn1A N31A C33A C32A 162.47(15) 3_665
N32A N31A C33A C35A -179.43(19) .
Mn1A N31A C33A C35A -17.2(3) 3_665
C31A C32A C33A N31A -0.3(2) .
C31A C32A C33A C35A 179.3(2) .
N41A N42A C41A C42A -0.1(2) .
C2A N42A C41A C42A -177.20(19) .
N41A N42A C41A C44A -179.9(2) .
C2A N42A C41A C44A 3.0(3) .
N42A C41A C42A C43A -0.4(2) .
C44A C41A C42A C43A 179.4(2) .
N42A N41A C43A C42A -0.8(2) .
Mn1A N41A C43A C42A -170.22(14) 3_665
N42A N41A C43A C45A 176.43(18) .
Mn1A N41A C43A C45A 7.0(3) 3_665
C41A C42A C43A N41A 0.8(2) .
C41A C42A C43A C45A -176.2(2) .
F1B Mn1B N11B C13B -127.01(18) .
N41B Mn1B N11B C13B -36.9(2) 3_656
N21B Mn1B N11B C13B 143.7(2) .
N31B Mn1B N11B C13B 47.2(2) 3_656
F1B Mn1B N11B N12B 57.52(17) .
N41B Mn1B N11B N12B 147.60(15) 3_656
N21B Mn1B N11B N12B -31.76(15) .
N31B Mn1B N11B N12B -128.27(15) 3_656
C13B N11B N12B C11B 2.0(2) .
Mn1B N11B N12B C11B 178.67(15) .
C13B N11B N12B C1B 177.77(18) .
Mn1B N11B N12B C1B -5.6(2) .
F1B Mn1B N21B C23B 87.12(19) .
N31B Mn1B N21B C23B -46.71(19) 3_656
N11B Mn1B N21B C23B -138.59(19) .
F1B Mn1B N21B N22B -107.24(14) .
N31B Mn1B N21B N22B 118.92(14) 3_656
N11B Mn1B N21B N22B 27.04(14) .
C23B N21B N22B C21B -1.0(2) .
Mn1B N21B N22B C21B -170.11(14) .
C23B N21B N22B C1B -176.14(17) .
Mn1B N21B N22B C1B 14.8(2) .
C33B N31B N32B C31B -2.2(2) .
Mn1B N31B N32B C31B -175.90(13) 3_656
C33B N31B N32B C2B -177.42(18) .
Mn1B N31B N32B C2B 8.9(2) 3_656
C43B N41B N42B C41B 2.1(2) .
Mn1B N41B N42B C41B -179.46(13) 3_656
C43B N41B N42B C2B 171.32(17) .
Mn1B N41B N42B C2B -10.2(2) 3_656
C21B N22B C1B N12B 116.4(2) .
N21B N22B C1B N12B -69.4(2) .
C21B N22B C1B C3B -117.4(2) .
N21B N22B C1B C3B 56.8(2) .
C11B N12B C1B N22B -122.2(2) .
N11B N12B C1B N22B 62.9(2) .
C11B N12B C1B C3B 110.8(2) .
N11B N12B C1B C3B -64.2(2) .
C31B N32B C2B N42B 122.5(2) .
N31B N32B C2B N42B -63.1(2) .
C31B N32B C2B C7B -110.9(2) .
N31B N32B C2B C7B 63.6(2) .
C41B N42B C2B N32B -128.3(2) .
N41B N42B C2B N32B 64.5(2) .
C41B N42B C2B C7B 105.2(2) .
N41B N42B C2B C7B -62.0(2) .
N22B C1B C3B C4B -160.59(18) .
N12B C1B C3B C4B -34.9(3) .
N22B C1B C3B C8B 25.8(3) .
N12B C1B C3B C8B 151.46(18) .
C8B C3B C4B C5B -0.6(3) .
C1B C3B C4B C5B -174.24(19) .
C3B C4B C5B C6B 0.4(3) .
C4B C5B C6B C7B -0.2(3) .
C5B C6B C7B C8B 0.2(3) .
C5B C6B C7B C2B 173.90(19) .
N32B C2B C7B C8B -155.60(18) .
N42B C2B C7B C8B -29.2(3) .
N32B C2B C7B C6B 30.7(3) .
N42B C2B C7B C6B 157.04(18) .
C6B C7B C8B C3B -0.4(3) .
C2B C7B C8B C3B -174.14(18) .
C4B C3B C8B C7B 0.6(3) .
C1B C3B C8B C7B 174.18(18) .
N11B N12B C11B C12B -1.5(3) .
C1B N12B C11B C12B -176.8(2) .
N11B N12B C11B C14B 177.5(2) .
C1B N12B C11B C14B 2.2(4) .
N12B C11B C12B C13B 0.4(3) .
C14B C11B C12B C13B -178.5(3) .
N12B N11B C13B C12B -1.7(2) .
Mn1B N11B C13B C12B -177.73(16) .
N12B N11B C13B C15B 176.45(19) .
Mn1B N11B C13B C15B 0.5(3) .
C11B C12B C13B N11B 0.9(3) .
C11B C12B C13B C15B -177.2(2) .
N21B N22B C21B C22B 0.5(2) .
C1B N22B C21B C22B 175.1(2) .
N21B N22B C21B C24B 179.0(2) .
C1B N22B C21B C24B -6.4(3) .
N22B C21B C22B C23B 0.2(2) .
C24B C21B C22B C23B -178.1(2) .
N22B N21B C23B C22B 1.2(2) .
Mn1B N21B C23B C22B 168.42(15) .
N22B N21B C23B C25B -175.7(2) .
Mn1B N21B C23B C25B -8.5(3) .
C21B C22B C23B N21B -0.9(3) .
C21B C22B C23B C25B 175.7(2) .
N31B N32B C31B C32B 1.5(2) .
C2B N32B C31B C32B 176.27(19) .
N31B N32B C31B C34B -179.05(19) .
C2B N32B C31B C34B -4.2(3) .
N32B C31B C32B C33B -0.1(2) .
C34B C31B C32B C33B -179.6(2) .
N32B N31B C33B C32B 2.1(2) .
Mn1B N31B C33B C32B 174.50(15) 3_656
N32B N31B C33B C35B -175.39(19) .
Mn1B N31B C33B C35B -2.9(3) 3_656
C31B C32B C33B N31B -1.2(2) .
C31B C32B C33B C35B 176.1(2) .
N41B N42B C41B C42B -1.6(2) .
C2B N42B C41B C42B -169.82(19) .
N41B N42B C41B C44B 177.94(19) .
C2B N42B C41B C44B 9.7(3) .
N42B C41B C42B C43B 0.5(2) .
C44B C41B C42B C43B -179.0(2) .
N42B N41B C43B C42B -1.7(2) .
Mn1B N41B C43B C42B -179.97(14) 3_656
N42B N41B C43B C45B 175.88(18) .
Mn1B N41B C43B C45B -2.4(3) 3_656
C41B C42B C43B N41B 0.8(2) .
C41B C42B C43B C45B -176.6(2) .
